data_7026938
loop_
_publ_author_name
'Ebrahimpour, Parisa'
'Cushion, Michael'
'Haddow, Mairi F.'
'Hallett, Andrew J.'
'Wass, Duncan F.'

_publ_section_title
;
 Cu(I) complexes based on cis, cis-1,3,5-tris(arylideneamino)cyclohexane
 ligands: synthesis, structure and CO binding.
;
_journal_issue 45
_journal_name_full 'Dalton transactions (Cambridge, England : 2003)'
_journal_page_first 10910
_journal_page_last 10919
_journal_paper_doi 10.1039/c0dt00986e
_journal_volume 39
_journal_year 2010
_chemical_formula_moiety 'C30 H24 F9 N3'
_chemical_formula_sum 'C30 H24 F9 N3'
_chemical_formula_weight 597.52
_chemical_name_common 8.1
_chemical_name_systematic
;
?
;
_space_group_IT_number 14
_symmetry_cell_setting monoclinic
_symmetry_space_group_name_Hall '-P 2yn'
_symmetry_space_group_name_H-M 'P 1 21/n 1'
_atom_sites_solution_hydrogens geom
_atom_sites_solution_primary direct
_atom_sites_solution_secondary difmap
_audit_creation_method SHELXL-97
_cell_angle_alpha 90.00
_cell_angle_beta 102.2680(10)
_cell_angle_gamma 90.00
_cell_formula_units_Z 4
_cell_length_a 14.9989(7)
_cell_length_b 8.0442(4)
_cell_length_c 23.7247(11)
_cell_measurement_reflns_used 5716
_cell_measurement_temperature 100(2)
_cell_measurement_theta_max 27.08
_cell_measurement_theta_min 2.68
_cell_volume 2797.1(2)
_computing_cell_refinement 'Bruker PROTEUM'
_computing_data_collection 'Bruker PROTEUM'
_computing_data_reduction 'Bruker SAINT'
_computing_molecular_graphics 'Bruker ShelXTL'
_computing_publication_material 'Bruker ShelXTL'
_computing_structure_refinement 'SHELXL-97 (Sheldrick, 2008)'
_computing_structure_solution 'SHELXS-97 (Sheldrick, 2008)'
_diffrn_ambient_temperature 100(2)
_diffrn_measured_fraction_theta_full 0.990
_diffrn_measured_fraction_theta_max 0.990
_diffrn_radiation_monochromator graphite
_diffrn_radiation_source 'fine-focus sealed tube'
_diffrn_radiation_type MoK\a
_diffrn_radiation_wavelength 0.71073
_diffrn_reflns_av_R_equivalents 0.0370
_diffrn_reflns_av_sigmaI/netI 0.0401
_diffrn_reflns_limit_h_max 15
_diffrn_reflns_limit_h_min -19
_diffrn_reflns_limit_k_max 10
_diffrn_reflns_limit_k_min -10
_diffrn_reflns_limit_l_max 30
_diffrn_reflns_limit_l_min -24
_diffrn_reflns_number 24293
_diffrn_reflns_theta_full 27.58
_diffrn_reflns_theta_max 27.58
_diffrn_reflns_theta_min 1.48
_exptl_absorpt_coefficient_mu 0.126
_exptl_absorpt_correction_T_max 0.746
_exptl_absorpt_correction_T_min 0.663
_exptl_absorpt_correction_type multi-scan
_exptl_absorpt_process_details 'SADABS V2008/1'
_exptl_crystal_colour needle
_exptl_crystal_density_diffrn 1.419
_exptl_crystal_density_method 'not measured'
_exptl_crystal_description yellow
_exptl_crystal_F_000 1224
_exptl_crystal_size_max 0.65
_exptl_crystal_size_mid 0.03
_exptl_crystal_size_min 0.03
_refine_diff_density_max 0.225
_refine_diff_density_min -0.248
_refine_diff_density_rms 0.046
_refine_ls_extinction_method none
_refine_ls_goodness_of_fit_ref 1.023
_refine_ls_hydrogen_treatment constr
_refine_ls_matrix_type full
_refine_ls_number_parameters 379
_refine_ls_number_reflns 6413
_refine_ls_number_restraints 0
_refine_ls_restrained_S_all 1.023
_refine_ls_R_factor_all 0.0646
_refine_ls_R_factor_gt 0.0395
_refine_ls_shift/su_max 0.001
_refine_ls_shift/su_mean 0.000
_refine_ls_structure_factor_coef Fsqd
_refine_ls_weighting_details 'calc w=1/[\s^2^(Fo^2^)+(0.0422P)^2^+0.5782P] where P=(Fo^2^+2Fc^2^)/3'
_refine_ls_weighting_scheme calc
_refine_ls_wR_factor_gt 0.0876
_refine_ls_wR_factor_ref 0.0980
_reflns_number_gt 4585
_reflns_number_total 6481
_reflns_threshold_expression >2sigma(I)
_cod_data_source_file c0dt00986e.txt
_cod_data_source_block 8.1_0m
_cod_depositor_comments
;
The following automatic conversions were performed:

'_symmetry_cell_setting' value 'Monoclinic' changed to 'monoclinic'
according to /home/saulius/struct/CIF-dictionaries/cif_core.dic
dictionary named 'cif_core.dic' version 2.4.2 from 2011-04-26.

Automatic conversion script
Id: cif_fix_values 1891 2012-01-12 08:04:46Z andrius 
;
_cod_original_sg_symbol_H-M 'P 21/n '
_cod_database_code 7026938

loop_
_symmetry_equiv_pos_as_xyz
'x, y, z'
'-x+1/2, y+1/2, -z+1/2'
'-x, -y, -z'
'x-1/2, -y-1/2, z-1/2'

loop_
_atom_site_label
_atom_site_type_symbol
_atom_site_fract_x
_atom_site_fract_y
_atom_site_fract_z
_atom_site_U_iso_or_equiv
_atom_site_adp_type
_atom_site_occupancy
_atom_site_symmetry_multiplicity
_atom_site_calc_flag
_atom_site_refinement_flags
F1 F 0.96454(7) 0.79157(13) 0.18317(4) 0.0387(3) Uani 1 1 d .
F2 F 1.09711(8) 0.78280(13) 0.16269(4) 0.0421(3) Uani 1 1 d .
F3 F 1.06013(7) 0.98981(11) 0.20983(4) 0.0353(2) Uani 1 1 d .
F4 F 0.65364(6) 0.78226(12) 0.09052(4) 0.0303(2) Uani 1 1 d .
F5 F 0.57024(6) 0.99286(11) 0.05773(4) 0.0289(2) Uani 1 1 d .
F6 F 0.57951(7) 0.78498(13) 0.00237(4) 0.0360(3) Uani 1 1 d .
F7 F 0.60362(7) 1.51229(12) 0.43125(4) 0.0401(3) Uani 1 1 d .
F8 F 0.74063(7) 1.49439(12) 0.48127(4) 0.0387(3) Uani 1 1 d .
F9 F 0.64188(9) 1.64315(12) 0.51190(5) 0.0532(3) Uani 1 1 d .
N1 N 0.89602(8) 0.77562(15) 0.32679(5) 0.0191(3) Uani 1 1 d .
N2 N 0.57564(8) 0.77382(15) 0.22921(5) 0.0198(3) Uani 1 1 d .
N3 N 0.66667(9) 1.00608(15) 0.42411(5) 0.0209(3) Uani 1 1 d .
C1 C 0.81118(10) 0.87150(18) 0.31926(6) 0.0187(3) Uani 1 1 d .
H1 H 0.8206 0.9814 0.3036 0.022 Uiso 1 1 calc R
C2 C 0.73662(10) 0.77985(18) 0.27666(6) 0.0194(3) Uani 1 1 d .
H2A H 0.7539 0.7720 0.2396 0.023 Uiso 1 1 calc R
H2B H 0.7306 0.6679 0.2905 0.023 Uiso 1 1 calc R
C3 C 0.64502(10) 0.86954(18) 0.26911(5) 0.0183(3) Uani 1 1 d .
H3 H 0.6505 0.9798 0.2526 0.022 Uiso 1 1 calc R
C4 C 0.61829(10) 0.88997(18) 0.32716(6) 0.0192(3) Uani 1 1 d .
H4A H 0.6101 0.7815 0.3432 0.023 Uiso 1 1 calc R
H4B H 0.5610 0.9498 0.3221 0.023 Uiso 1 1 calc R
C5 C 0.69273(10) 0.98562(18) 0.36856(6) 0.0188(3) Uani 1 1 d .
H5 H 0.6998 1.0956 0.3523 0.023 Uiso 1 1 calc R
C6 C 0.78329(10) 0.89245(18) 0.37700(6) 0.0197(3) Uani 1 1 d .
H6A H 0.8301 0.9538 0.4033 0.024 Uiso 1 1 calc R
H6B H 0.7772 0.7841 0.3937 0.024 Uiso 1 1 calc R
C7 C 0.95559(10) 0.83056(18) 0.30085(6) 0.0198(3) Uani 1 1 d .
H7 H 0.9445 0.9275 0.2791 0.024 Uiso 1 1 calc R
C8 C 1.04289(10) 0.74033(18) 0.30514(6) 0.0203(3) Uani 1 1 d .
C9 C 1.08044(11) 0.6571(2) 0.35635(6) 0.0245(3) Uani 1 1 d .
H9 H 1.0505 0.6603 0.3869 0.029 Uiso 1 1 calc R
C10 C 1.16125(12) 0.5702(2) 0.36242(7) 0.0333(4) Uani 1 1 d .
H10 H 1.1854 0.5156 0.3968 0.040 Uiso 1 1 calc R
C11 C 1.20634(13) 0.5643(2) 0.31729(8) 0.0404(5) Uani 1 1 d .
H11 H 1.2606 0.5052 0.3213 0.049 Uiso 1 1 calc R
C12 C 1.17076(12) 0.6464(2) 0.26628(8) 0.0355(4) Uani 1 1 d .
H12 H 1.2012 0.6423 0.2360 0.043 Uiso 1 1 calc R
C13 C 1.08986(11) 0.73488(19) 0.25999(6) 0.0240(3) Uani 1 1 d .
C14 C 1.05318(12) 0.8236(2) 0.20458(7) 0.0286(4) Uani 1 1 d .
C15 C 0.55604(10) 0.82797(18) 0.17768(6) 0.0192(3) Uani 1 1 d .
H15 H 0.5849 0.9231 0.1682 0.023 Uiso 1 1 calc R
C16 C 0.48811(10) 0.74254(18) 0.13248(6) 0.0202(3) Uani 1 1 d .
C17 C 0.41438(11) 0.66212(19) 0.14730(6) 0.0252(3) Uani 1 1 d .
H17 H 0.4101 0.6576 0.1858 0.030 Uiso 1 1 calc R
C18 C 0.34705(12) 0.5885(2) 0.10563(7) 0.0312(4) Uani 1 1 d .
H18 H 0.2982 0.5348 0.1163 0.037 Uiso 1 1 calc R
C19 C 0.35260(12) 0.5949(2) 0.04822(7) 0.0352(4) Uani 1 1 d .
H19 H 0.3068 0.5476 0.0202 0.042 Uiso 1 1 calc R
C20 C 0.42579(12) 0.6714(2) 0.03257(6) 0.0306(4) Uani 1 1 d .
H20 H 0.4298 0.6739 -0.0060 0.037 Uiso 1 1 calc R
C21 C 0.49382(11) 0.74512(18) 0.07415(6) 0.0225(3) Uani 1 1 d .
C22 C 0.57312(11) 0.8260(2) 0.05611(6) 0.0244(4) Uani 1 1 d .
C23 C 0.65906(10) 1.15436(18) 0.44079(6) 0.0187(3) Uani 1 1 d .
H23 H 0.6708 1.2423 0.4180 0.022 Uiso 1 1 calc R
C24 C 0.63176(10) 1.18943(19) 0.49607(6) 0.0199(3) Uani 1 1 d .
C25 C 0.60905(11) 1.05739(19) 0.52836(6) 0.0234(3) Uani 1 1 d .
H25 H 0.6124 0.9492 0.5152 0.028 Uiso 1 1 calc R
C26 C 0.58149(11) 1.0845(2) 0.57979(6) 0.0287(4) Uani 1 1 d .
H26 H 0.5662 0.9951 0.6007 0.034 Uiso 1 1 calc R
C27 C 0.57671(12) 1.2444(2) 0.59984(7) 0.0312(4) Uani 1 1 d .
H27 H 0.5584 1.2627 0.6344 0.037 Uiso 1 1 calc R
C28 C 0.59907(11) 1.3774(2) 0.56875(7) 0.0298(4) Uani 1 1 d .
H28 H 0.5956 1.4850 0.5825 0.036 Uiso 1 1 calc R
C29 C 0.62660(11) 1.35162(19) 0.51725(6) 0.0232(3) Uani 1 1 d .
C30 C 0.65264(13) 1.4991(2) 0.48561(7) 0.0320(4) Uani 1 1 d .

loop_
_atom_site_aniso_label
_atom_site_aniso_U_11
_atom_site_aniso_U_22
_atom_site_aniso_U_33
_atom_site_aniso_U_23
_atom_site_aniso_U_13
_atom_site_aniso_U_12
F1 0.0370(6) 0.0489(7) 0.0267(5) 0.0057(4) -0.0007(4) -0.0116(5)
F2 0.0602(8) 0.0427(6) 0.0312(5) -0.0036(4) 0.0272(5) -0.0030(5)
F3 0.0514(7) 0.0253(5) 0.0316(5) 0.0006(4) 0.0143(5) -0.0060(5)
F4 0.0211(5) 0.0376(6) 0.0313(5) 0.0061(4) 0.0035(4) 0.0059(4)
F5 0.0315(6) 0.0250(5) 0.0302(5) 0.0035(4) 0.0068(4) 0.0014(4)
F6 0.0408(6) 0.0456(6) 0.0235(4) -0.0061(4) 0.0112(4) 0.0003(5)
F7 0.0483(7) 0.0313(6) 0.0410(6) 0.0092(4) 0.0102(5) 0.0113(5)
F8 0.0365(6) 0.0357(6) 0.0476(6) -0.0027(4) 0.0171(5) -0.0101(5)
F9 0.0852(9) 0.0202(5) 0.0647(7) -0.0107(5) 0.0394(7) -0.0019(6)
N1 0.0172(7) 0.0203(6) 0.0194(5) 0.0002(5) 0.0026(5) 0.0012(5)
N2 0.0175(7) 0.0217(6) 0.0193(6) -0.0023(5) 0.0018(5) -0.0007(5)
N3 0.0214(7) 0.0233(7) 0.0180(6) -0.0017(5) 0.0042(5) 0.0019(6)
C1 0.0185(8) 0.0188(7) 0.0187(6) 0.0013(5) 0.0038(6) 0.0011(6)
C2 0.0203(8) 0.0219(7) 0.0166(6) -0.0011(5) 0.0050(6) -0.0001(6)
C3 0.0182(8) 0.0202(7) 0.0160(6) -0.0004(5) 0.0024(6) -0.0009(6)
C4 0.0170(8) 0.0214(7) 0.0192(7) -0.0001(6) 0.0038(6) 0.0011(6)
C5 0.0202(8) 0.0197(7) 0.0162(6) -0.0003(5) 0.0032(6) 0.0011(6)
C6 0.0199(8) 0.0214(7) 0.0165(6) -0.0001(5) 0.0011(6) -0.0001(6)
C7 0.0205(8) 0.0194(7) 0.0180(6) -0.0005(6) 0.0007(6) -0.0014(6)
C8 0.0175(8) 0.0198(7) 0.0233(7) -0.0025(6) 0.0039(6) -0.0047(6)
C9 0.0202(9) 0.0278(8) 0.0247(7) 0.0011(6) 0.0032(6) -0.0030(7)
C10 0.0212(9) 0.0340(10) 0.0415(9) 0.0066(7) -0.0007(7) 0.0028(7)
C11 0.0222(10) 0.0433(11) 0.0560(11) 0.0004(9) 0.0086(9) 0.0092(8)
C12 0.0276(10) 0.0408(11) 0.0425(9) -0.0044(8) 0.0171(8) 0.0000(8)
C13 0.0219(9) 0.0226(8) 0.0286(7) -0.0032(6) 0.0077(6) -0.0049(7)
C14 0.0339(10) 0.0282(9) 0.0268(8) -0.0050(6) 0.0136(7) -0.0070(8)
C15 0.0172(8) 0.0202(7) 0.0202(7) -0.0003(6) 0.0040(6) 0.0012(6)
C16 0.0186(8) 0.0190(7) 0.0208(7) 0.0005(5) -0.0008(6) 0.0027(6)
C17 0.0229(9) 0.0255(8) 0.0254(7) 0.0020(6) 0.0010(6) -0.0002(7)
C18 0.0237(9) 0.0317(9) 0.0349(9) 0.0018(7) -0.0009(7) -0.0064(7)
C19 0.0324(11) 0.0366(10) 0.0303(8) -0.0043(7) -0.0076(7) -0.0079(8)
C20 0.0322(10) 0.0341(9) 0.0219(7) -0.0027(7) -0.0028(7) -0.0002(8)
C21 0.0210(9) 0.0224(8) 0.0219(7) -0.0012(6) -0.0002(6) 0.0038(6)
C22 0.0262(9) 0.0271(8) 0.0183(7) -0.0010(6) 0.0015(6) 0.0043(7)
C23 0.0148(8) 0.0219(7) 0.0185(6) 0.0003(6) 0.0012(6) 0.0003(6)
C24 0.0138(8) 0.0247(8) 0.0203(7) -0.0033(6) 0.0012(6) 0.0008(6)
C25 0.0229(9) 0.0234(8) 0.0241(7) -0.0018(6) 0.0052(6) 0.0002(7)
C26 0.0281(10) 0.0344(9) 0.0249(7) 0.0012(7) 0.0086(7) -0.0028(8)
C27 0.0290(10) 0.0420(10) 0.0255(8) -0.0086(7) 0.0122(7) -0.0034(8)
C28 0.0270(10) 0.0302(9) 0.0341(8) -0.0129(7) 0.0107(7) -0.0017(7)
C29 0.0187(8) 0.0232(8) 0.0277(7) -0.0043(6) 0.0052(6) 0.0009(6)
C30 0.0386(11) 0.0234(9) 0.0370(9) -0.0073(7) 0.0146(8) 0.0017(8)

loop_
_atom_type_symbol
_atom_type_description
_atom_type_scat_dispersion_real
_atom_type_scat_dispersion_imag
_atom_type_scat_source
C C 0.0033 0.0016 'International Tables Vol C Tables 4.2.6.8 and 6.1.1.4'
H H 0.0000 0.0000 'International Tables Vol C Tables 4.2.6.8 and 6.1.1.4'
N N 0.0061 0.0033 'International Tables Vol C Tables 4.2.6.8 and 6.1.1.4'
F F 0.0171 0.0103 'International Tables Vol C Tables 4.2.6.8 and 6.1.1.4'

loop_
_geom_angle_atom_site_label_1
_geom_angle_atom_site_label_2
_geom_angle_atom_site_label_3
_geom_angle
C7 N1 C1 116.14(12)
C15 N2 C3 115.32(13)
C23 N3 C5 116.48(12)
N1 C1 C6 110.21(11)
N1 C1 C2 108.73(11)
C6 C1 C2 110.22(12)
N1 C1 H1 109.2
C6 C1 H1 109.2
C2 C1 H1 109.2
C3 C2 C1 111.29(12)
C3 C2 H2A 109.4
C1 C2 H2A 109.4
C3 C2 H2B 109.4
C1 C2 H2B 109.4
H2A C2 H2B 108.0
N2 C3 C4 110.68(12)
N2 C3 C2 108.94(11)
C4 C3 C2 110.35(11)
N2 C3 H3 108.9
C4 C3 H3 108.9
C2 C3 H3 108.9
C3 C4 C5 109.80(12)
C3 C4 H4A 109.7
C5 C4 H4A 109.7
C3 C4 H4B 109.7
C5 C4 H4B 109.7
H4A C4 H4B 108.2
N3 C5 C6 109.76(11)
N3 C5 C4 109.71(12)
C6 C5 C4 110.19(12)
N3 C5 H5 109.1
C6 C5 H5 109.1
C4 C5 H5 109.1
C1 C6 C5 110.05(11)
C1 C6 H6A 109.7
C5 C6 H6A 109.7
C1 C6 H6B 109.7
C5 C6 H6B 109.7
H6A C6 H6B 108.2
N1 C7 C8 119.98(13)
N1 C7 H7 120.0
C8 C7 H7 120.0
C9 C8 C13 118.31(14)
C9 C8 C7 118.80(14)
C13 C8 C7 122.89(13)
C10 C9 C8 121.10(15)
C10 C9 H9 119.5
C8 C9 H9 119.5
C9 C10 C11 119.97(16)
C9 C10 H10 120.0
C11 C10 H10 120.0
C12 C11 C10 120.00(17)
C12 C11 H11 120.0
C10 C11 H11 120.0
C11 C12 C13 120.35(17)
C11 C12 H12 119.8
C13 C12 H12 119.8
C12 C13 C8 120.26(14)
C12 C13 C14 119.33(15)
C8 C13 C14 120.41(14)
F1 C14 F2 105.94(12)
F1 C14 F3 106.07(14)
F2 C14 F3 105.71(13)
F1 C14 C13 113.00(13)
F2 C14 C13 112.76(14)
F3 C14 C13 112.75(12)
N2 C15 C16 121.31(14)
N2 C15 H15 119.3
C16 C15 H15 119.3
C17 C16 C21 118.34(13)
C17 C16 C15 119.64(13)
C21 C16 C15 121.98(14)
C18 C17 C16 121.10(15)
C18 C17 H17 119.4
C16 C17 H17 119.4
C19 C18 C17 119.92(16)
C19 C18 H18 120.0
C17 C18 H18 120.0
C20 C19 C18 120.06(15)
C20 C19 H19 120.0
C18 C19 H19 120.0
C19 C20 C21 120.37(15)
C19 C20 H20 119.8
C21 C20 H20 119.8
C20 C21 C16 120.19(15)
C20 C21 C22 119.34(14)
C16 C21 C22 120.46(13)
F6 C22 F5 106.41(12)
F6 C22 F4 105.96(12)
F5 C22 F4 105.80(12)
F6 C22 C21 112.79(12)
F5 C22 C21 113.19(13)
F4 C22 C21 112.12(12)
N3 C23 C24 120.99(13)
N3 C23 H23 119.5
C24 C23 H23 119.5
C25 C24 C29 118.19(13)
C25 C24 C23 119.16(13)
C29 C24 C23 122.65(13)
C26 C25 C24 121.15(15)
C26 C25 H25 119.4
C24 C25 H25 119.4
C27 C26 C25 119.86(15)
C27 C26 H26 120.1
C25 C26 H26 120.1
C26 C27 C28 120.16(15)
C26 C27 H27 119.9
C28 C27 H27 119.9
C27 C28 C29 120.43(15)
C27 C28 H28 119.8
C29 C28 H28 119.8
C28 C29 C24 120.21(15)
C28 C29 C30 118.75(14)
C24 C29 C30 121.02(13)
F9 C30 F8 106.07(14)
F9 C30 F7 106.40(14)
F8 C30 F7 105.90(13)
F9 C30 C29 112.37(14)
F8 C30 C29 112.32(14)
F7 C30 C29 113.23(14)

loop_
_geom_bond_atom_site_label_1
_geom_bond_atom_site_label_2
_geom_bond_distance
F1 C14 1.3436(19)
F2 C14 1.3447(18)
F3 C14 1.3445(18)
F4 C22 1.3527(17)
F5 C22 1.3440(18)
F6 C22 1.3398(16)
F7 C30 1.3461(19)
F8 C30 1.346(2)
F9 C30 1.3418(18)
N1 C7 1.2674(19)
N1 C1 1.4660(18)
N2 C15 1.2721(17)
N2 C3 1.4674(18)
N3 C23 1.2695(18)
N3 C5 1.4614(18)
C1 C6 1.5242(19)
C1 C2 1.5282(19)
C1 H1 0.9800
C2 C3 1.528(2)
C2 H2A 0.9700
C2 H2B 0.9700
C3 C4 1.5228(19)
C3 H3 0.9800
C4 C5 1.5289(19)
C4 H4A 0.9700
C4 H4B 0.9700
C5 C6 1.527(2)
C5 H5 0.9800
C6 H6A 0.9700
C6 H6B 0.9700
C7 C8 1.482(2)
C7 H7 0.9300
C8 C9 1.397(2)
C8 C13 1.402(2)
C9 C10 1.380(2)
C9 H9 0.9300
C10 C11 1.383(3)
C10 H10 0.9300
C11 C12 1.382(3)
C11 H11 0.9300
C12 C13 1.387(2)
C12 H12 0.9300
C13 C14 1.494(2)
C15 C16 1.4819(19)
C15 H15 0.9300
C16 C17 1.389(2)
C16 C21 1.405(2)
C17 C18 1.387(2)
C17 H17 0.9300
C18 C19 1.383(2)
C18 H18 0.9300
C19 C20 1.377(2)
C19 H19 0.9300
C20 C21 1.392(2)
C20 H20 0.9300
C21 C22 1.496(2)
C23 C24 1.4819(19)
C23 H23 0.9300
C24 C25 1.394(2)
C24 C29 1.406(2)
C25 C26 1.386(2)
C25 H25 0.9300
C26 C27 1.378(2)
C26 H26 0.9300
C27 C28 1.381(2)
C27 H27 0.9300
C28 C29 1.386(2)
C28 H28 0.9300
C29 C30 1.500(2)

loop_
_geom_torsion_atom_site_label_1
_geom_torsion_atom_site_label_2
_geom_torsion_atom_site_label_3
_geom_torsion_atom_site_label_4
_geom_torsion
C7 N1 C1 C6 -135.62(13)
C7 N1 C1 C2 103.47(14)
N1 C1 C2 C3 177.30(11)
C6 C1 C2 C3 56.39(15)
C15 N2 C3 C4 138.13(14)
C15 N2 C3 C2 -100.37(15)
C1 C2 C3 N2 -178.36(11)
C1 C2 C3 C4 -56.66(16)
N2 C3 C4 C5 178.38(11)
C2 C3 C4 C5 57.72(15)
C23 N3 C5 C6 118.82(14)
C23 N3 C5 C4 -119.97(14)
C3 C4 C5 N3 179.62(11)
C3 C4 C5 C6 -59.43(15)
N1 C1 C6 C5 -177.48(12)
C2 C1 C6 C5 -57.47(15)
N3 C5 C6 C1 -179.68(12)
C4 C5 C6 C1 59.39(15)
C1 N1 C7 C8 -178.99(11)
N1 C7 C8 C9 -33.2(2)
N1 C7 C8 C13 146.88(14)
C13 C8 C9 C10 -0.6(2)
C7 C8 C9 C10 179.53(14)
C8 C9 C10 C11 -0.1(3)
C9 C10 C11 C12 0.4(3)
C10 C11 C12 C13 0.0(3)
C11 C12 C13 C8 -0.7(3)
C11 C12 C13 C14 179.53(16)
C9 C8 C13 C12 1.0(2)
C7 C8 C13 C12 -179.13(15)
C9 C8 C13 C14 -179.24(14)
C7 C8 C13 C14 0.6(2)
C12 C13 C14 F1 130.72(16)
C8 C13 C14 F1 -49.05(19)
C12 C13 C14 F2 10.6(2)
C8 C13 C14 F2 -169.15(13)
C12 C13 C14 F3 -109.01(17)
C8 C13 C14 F3 71.22(19)
C3 N2 C15 C16 179.14(13)
N2 C15 C16 C17 32.6(2)
N2 C15 C16 C21 -149.85(15)
C21 C16 C17 C18 -1.1(2)
C15 C16 C17 C18 176.58(15)
C16 C17 C18 C19 -0.2(2)
C17 C18 C19 C20 1.3(3)
C18 C19 C20 C21 -1.1(3)
C19 C20 C21 C16 -0.2(2)
C19 C20 C21 C22 179.40(15)
C17 C16 C21 C20 1.3(2)
C15 C16 C21 C20 -176.31(14)
C17 C16 C21 C22 -178.32(14)
C15 C16 C21 C22 4.0(2)
C20 C21 C22 F6 -14.2(2)
C16 C21 C22 F6 165.41(13)
C20 C21 C22 F5 106.64(16)
C16 C21 C22 F5 -73.71(17)
C20 C21 C22 F4 -133.76(15)
C16 C21 C22 F4 45.89(19)
C5 N3 C23 C24 179.17(12)
N3 C23 C24 C25 -3.8(2)
N3 C23 C24 C29 177.04(14)
C29 C24 C25 C26 0.4(2)
C23 C24 C25 C26 -178.78(14)
C24 C25 C26 C27 -0.3(2)
C25 C26 C27 C28 0.2(3)
C26 C27 C28 C29 -0.1(3)
C27 C28 C29 C24 0.2(2)
C27 C28 C29 C30 -178.41(15)
C25 C24 C29 C28 -0.3(2)
C23 C24 C29 C28 178.84(14)
C25 C24 C29 C30 178.22(14)
C23 C24 C29 C30 -2.6(2)
C28 C29 C30 F9 -2.4(2)
C24 C29 C30 F9 179.02(14)
C28 C29 C30 F8 117.11(16)
C24 C29 C30 F8 -61.47(19)
C28 C29 C30 F7 -122.99(15)
C24 C29 C30 F7 58.4(2)
